data_1560644
loop_
_publ_author_name
'Eichhorn, Simon'
'Schmid, Herbert'
'Assenmacher, Wilfried'
'Mader, Werner'

_publ_section_title
;
 Homologous compounds of type ARO3(ZnO) in the system Ga-Sn-Zn-O
;
_journal_name_full 'Journal of Solid State Chemistry'
_journal_page_first 214
_journal_page_last 220
_journal_paper_doi 10.1016/j.jssc.2016.11.031
_journal_volume 246
_journal_year 2017
_chemical_formula_moiety 'Ga1  O6  Sn0.5  Zn3.5'
_chemical_formula_sum 'Ga O6 Sn0.5 Zn3.5'
_chemical_formula_weight 453.94
_space_group_IT_number 166
_space_group_name_Hall '-R 3 2"'
_space_group_name_H-M_alt 'R -3 m :H'
_symmetry_cell_setting trigonal
_symmetry_Int_Tables_number 166
_symmetry_space_group_name_Hall '-R 3 2"'
_symmetry_space_group_name_H-M 'R -3 m :H'
_cell_angle_alpha 90
_cell_angle_beta 90
_cell_angle_gamma 120
_cell_formula_units_Z 3
_cell_length_a 3.2387(7)
_cell_length_b 3.2387(7)
_cell_length_c 41.779(11)
_cell_measurement_reflns_used 536
_cell_measurement_temperature 123(2)
_cell_measurement_theta_max 28.009
_cell_measurement_theta_min 2.925
_cell_measurement_wavelength 0.71073
_cell_volume 379.52(15)
_computing_molecular_graphics 'Ortep for Windows (Farrugia, 2012)'
_computing_publication_material 'WinGX publication routines (Farrugia, 2012)'
_computing_structure_refinement 'SHELXL-2014/7 (Sheldrick, 2014)'
_diffrn_ambient_temperature 123(2)
_diffrn_measured_fraction_theta_full 0.992
_diffrn_measured_fraction_theta_max 0.971
_diffrn_radiation_probe x-ray
_diffrn_radiation_type MoK\a
_diffrn_radiation_wavelength 0.71073
_diffrn_reflns_av_R_equivalents 0.2689
_diffrn_reflns_av_unetI/netI 0.1154
_diffrn_reflns_Laue_measured_fraction_full 0.992
_diffrn_reflns_Laue_measured_fraction_max 0.971
_diffrn_reflns_limit_h_max 4
_diffrn_reflns_limit_h_min -4
_diffrn_reflns_limit_k_max 4
_diffrn_reflns_limit_k_min -4
_diffrn_reflns_limit_l_max 57
_diffrn_reflns_limit_l_min -49
_diffrn_reflns_number 1494
_diffrn_reflns_point_group_measured_fraction_full 0.992
_diffrn_reflns_point_group_measured_fraction_max 0.971
_diffrn_reflns_theta_full 25.242
_diffrn_reflns_theta_max 31.009
_diffrn_reflns_theta_min 2.925
_diffrn_standards_interval_count .
_diffrn_standards_interval_time .
_diffrn_standards_number 0
_exptl_absorpt_coefficient_mu 23.999
_exptl_absorpt_correction_type none
_exptl_crystal_density_diffrn 5.958
_exptl_crystal_density_method 'not measured'
_exptl_crystal_description 'hexagonal plate-shaped'
_exptl_crystal_F_000 627
_exptl_crystal_size_max 0.01
_exptl_crystal_size_mid 0.008
_exptl_crystal_size_min 0.005
_refine_diff_density_max 1.397
_refine_diff_density_min -2.011
_refine_diff_density_rms 0.417
_refine_ls_extinction_method none
_refine_ls_goodness_of_fit_ref 0.913
_refine_ls_hydrogen_treatment undef
_refine_ls_matrix_type full
_refine_ls_number_constraints 0
_refine_ls_number_parameters 19
_refine_ls_number_reflns 201
_refine_ls_number_restraints 0
_refine_ls_restrained_S_all 0.913
_refine_ls_R_factor_all 0.064
_refine_ls_R_factor_gt 0.047
_refine_ls_shift/su_max 0
_refine_ls_shift/su_mean 0
_refine_ls_structure_factor_coef Fsqd
_refine_ls_weighting_details 'w=1/[\s^2^(Fo^2^)+(0.0130P)^2^] where P=(Fo^2^+2Fc^2^)/3'
_refine_ls_weighting_scheme calc
_refine_ls_wR_factor_gt 0.0676
_refine_ls_wR_factor_ref 0.0735
_reflns_Friedel_coverage 0
_reflns_number_gt 157
_reflns_number_total 201
_reflns_threshold_expression 'I > 2\s(I)'
_cod_data_source_file JSSC-2017-246-214.cif
_cod_data_source_block 1
_cod_original_cell_volume 379.52(19)
_cod_original_formula_sum 'Ga O6 Sn0.50 Zn3.50'
_cod_database_code 1560644

loop_
_symmetry_equiv_pos_as_xyz
'x, y, z'
'-y, x-y, z'
'-x+y, -x, z'
'y, x, -z'
'x-y, -y, -z'
'-x, -x+y, -z'
'x+2/3, y+1/3, z+1/3'
'-y+2/3, x-y+1/3, z+1/3'
'-x+y+2/3, -x+1/3, z+1/3'
'y+2/3, x+1/3, -z+1/3'
'x-y+2/3, -y+1/3, -z+1/3'
'-x+2/3, -x+y+1/3, -z+1/3'
'x+1/3, y+2/3, z+2/3'
'-y+1/3, x-y+2/3, z+2/3'
'-x+y+1/3, -x+2/3, z+2/3'
'y+1/3, x+2/3, -z+2/3'
'x-y+1/3, -y+2/3, -z+2/3'
'-x+1/3, -x+y+2/3, -z+2/3'
'-x, -y, -z'
'y, -x+y, -z'
'x-y, x, -z'
'-y, -x, z'
'-x+y, y, z'
'x, x-y, z'
'-x+2/3, -y+1/3, -z+1/3'
'y+2/3, -x+y+1/3, -z+1/3'
'x-y+2/3, x+1/3, -z+1/3'
'-y+2/3, -x+1/3, z+1/3'
'-x+y+2/3, y+1/3, z+1/3'
'x+2/3, x-y+1/3, z+1/3'
'-x+1/3, -y+2/3, -z+2/3'
'y+1/3, -x+y+2/3, -z+2/3'
'x-y+1/3, x+2/3, -z+2/3'
'-y+1/3, -x+2/3, z+2/3'
'-x+y+1/3, y+2/3, z+2/3'
'x+1/3, x-y+2/3, z+2/3'

loop_
_atom_site_label
_atom_site_type_symbol
_atom_site_fract_x
_atom_site_fract_y
_atom_site_fract_z
_atom_site_U_iso_or_equiv
_atom_site_adp_type
_atom_site_occupancy
_atom_site_site_symmetry_order
_atom_site_calc_flag
_atom_site_refinement_flags_posn
_atom_site_refinement_flags_adp
_atom_site_refinement_flags_occupancy
_atom_site_disorder_assembly
_atom_site_disorder_group
Sn1 Sn 0 0 0 0.0097(4) Uani 0.5 12 d S T P . .
Zn1 Zn 0 0 0 0.0097(4) Uani 0.5 12 d S T P . .
Zn2 Zn 0.6667 0.3333 0.07119(3) 0.0091(4) Uani 1 6 d S T P . .
Zn3 Zn 0 0 0.13477(3) 0.0113(4) Uani 0.5 6 d S T P . .
Ga1 Ga 0 0 0.13477(3) 0.0113(4) Uani 0.5 6 d S T P . .
O1 O 0 0 0.0851(2) 0.015(2) Uani 1 6 d S T P . .
O2 O 0.6667 0.3333 0.1405(2) 0.019(2) Uani 1 6 d S T P . .
O3 O 0.6667 0.3333 0.02489(19) 0.013(2) Uani 1 6 d S T P . .

loop_
_atom_site_aniso_label
_atom_site_aniso_U_11
_atom_site_aniso_U_22
_atom_site_aniso_U_33
_atom_site_aniso_U_23
_atom_site_aniso_U_13
_atom_site_aniso_U_12
Sn1 0.0090(6) 0.0090(6) 0.0109(7) 0 0 0.0045(3)
Zn1 0.0090(6) 0.0090(6) 0.0109(7) 0 0 0.0045(3)
Zn2 0.0072(5) 0.0072(5) 0.0129(6) 0 0 0.0036(3)
Zn3 0.0081(5) 0.0081(5) 0.0177(7) 0 0 0.0041(3)
Ga1 0.0081(5) 0.0081(5) 0.0177(7) 0 0 0.0041(3)
O1 0.018(3) 0.018(3) 0.011(4) 0 0 0.0090(17)
O2 0.008(4) 0.008(4) 0.042(6) 0 0 0.0039(19)
O3 0.014(4) 0.014(4) 0.011(4) 0 0 0.0072(19)

loop_
_atom_type_symbol
_atom_type_description
_atom_type_scat_dispersion_real
_atom_type_scat_dispersion_imag
_atom_type_scat_source
Ga Ga 0.231 1.608 'International Tables Vol C Tables 4.2.6.8 and 6.1.1.4'
O O 0.011 0.006 'International Tables Vol C Tables 4.2.6.8 and 6.1.1.4'
Sn Sn -0.654 1.425 'International Tables Vol C Tables 4.2.6.8 and 6.1.1.4'
Zn Zn 0.284 1.43 'International Tables Vol C Tables 4.2.6.8 and 6.1.1.4'

loop_
_geom_angle_atom_site_label_1
_geom_angle_atom_site_label_2
_geom_angle_atom_site_label_3
_geom_angle
_geom_angle_site_symmetry_1
_geom_angle_site_symmetry_3
O3 Sn1 O3 98.4(2) 19 19_665
O3 Sn1 O3 81.6(2) 19 1_445
O3 Sn1 O3 180.0(4) 19_665 1_445
O3 Sn1 O3 98.4(2) 19 19_655
O3 Sn1 O3 98.4(2) 19_665 19_655
O3 Sn1 O3 81.6(2) 1_445 19_655
O3 Sn1 O3 81.6(2) 19 1_455
O3 Sn1 O3 81.6(2) 19_665 1_455
O3 Sn1 O3 98.4(2) 1_445 1_455
O3 Sn1 O3 180.0(4) 19_655 1_455
O3 Sn1 O3 180 19 .
O3 Sn1 O3 81.6(2) 19_665 .
O3 Sn1 O3 98.4(2) 1_445 .
O3 Sn1 O3 81.6(2) 19_655 .
O3 Sn1 O3 98.4(2) 1_455 .
O3 Sn1 Sn1 40.81(12) 19 1_445
O3 Sn1 Sn1 139.19(12) 19_665 1_445
O3 Sn1 Sn1 40.81(12) 1_445 1_445
O3 Sn1 Sn1 90 19_655 1_445
O3 Sn1 Sn1 90 1_455 1_445
O3 Sn1 Sn1 139.19(12) . 1_445
O3 Sn1 Sn1 139.19(12) 19 1_665
O3 Sn1 Sn1 40.81(12) 19_665 1_665
O3 Sn1 Sn1 139.19(12) 1_445 1_665
O3 Sn1 Sn1 90 19_655 1_665
O3 Sn1 Sn1 90 1_455 1_665
O3 Sn1 Sn1 40.81(12) . 1_665
Sn1 Sn1 Sn1 180 1_445 1_665
O3 Sn1 Sn1 90 19 1_545
O3 Sn1 Sn1 139.19(12) 19_665 1_545
O3 Sn1 Sn1 40.81(12) 1_445 1_545
O3 Sn1 Sn1 40.81(12) 19_655 1_545
O3 Sn1 Sn1 139.19(12) 1_455 1_545
O3 Sn1 Sn1 90 . 1_545
Sn1 Sn1 Sn1 60 1_445 1_545
Sn1 Sn1 Sn1 120 1_665 1_545
O3 Sn1 Sn1 139.19(12) 19 1_655
O3 Sn1 Sn1 90 19_665 1_655
O3 Sn1 Sn1 90 1_445 1_655
O3 Sn1 Sn1 40.81(12) 19_655 1_655
O3 Sn1 Sn1 139.19(12) 1_455 1_655
O3 Sn1 Sn1 40.81(12) . 1_655
Sn1 Sn1 Sn1 120 1_445 1_655
Sn1 Sn1 Sn1 60 1_665 1_655
Sn1 Sn1 Sn1 60 1_545 1_655
O3 Sn1 Sn1 90 19 1_565
O3 Sn1 Sn1 40.81(12) 19_665 1_565
O3 Sn1 Sn1 139.19(12) 1_445 1_565
O3 Sn1 Sn1 139.19(12) 19_655 1_565
O3 Sn1 Sn1 40.81(12) 1_455 1_565
O3 Sn1 Sn1 90 . 1_565
Sn1 Sn1 Sn1 120 1_445 1_565
Sn1 Sn1 Sn1 60 1_665 1_565
Sn1 Sn1 Sn1 180 1_545 1_565
Sn1 Sn1 Sn1 120 1_655 1_565
O3 Sn1 Sn1 40.81(12) 19 1_455
O3 Sn1 Sn1 90 19_665 1_455
O3 Sn1 Sn1 90 1_445 1_455
O3 Sn1 Sn1 139.19(12) 19_655 1_455
O3 Sn1 Sn1 40.81(12) 1_455 1_455
O3 Sn1 Sn1 139.19(12) . 1_455
Sn1 Sn1 Sn1 60 1_445 1_455
Sn1 Sn1 Sn1 120 1_665 1_455
Sn1 Sn1 Sn1 120 1_545 1_455
Sn1 Sn1 Sn1 180 1_655 1_455
Sn1 Sn1 Sn1 60 1_565 1_455
O3 Zn2 O1 107.2(3) . 1_655
O3 Zn2 O1 107.2(3) . 1_665
O1 Zn2 O1 111.6(2) 1_655 1_665
O3 Zn2 O1 107.2(3) . .
O1 Zn2 O1 111.6(2) 1_655 .
O1 Zn2 O1 111.6(2) 1_665 .
O2 Zn3 O2 118.41(12) 1_445 1_455
O2 Zn3 O2 118.41(12) 1_445 .
O2 Zn3 O2 118.41(12) 1_455 .
O2 Zn3 O1 97.3(3) 1_445 .
O2 Zn3 O1 97.3(3) 1_455 .
O2 Zn3 O1 97.3(3) . .
O2 Zn3 O2 82.7(3) 1_445 25
O2 Zn3 O2 82.7(3) 1_455 25
O2 Zn3 O2 82.7(3) . 25
O1 Zn3 O2 180 . 25
Zn2 O1 Zn2 111.6(2) 1_445 1_455
Zn2 O1 Zn2 111.6(2) 1_445 .
Zn2 O1 Zn2 111.6(2) 1_455 .
Zn2 O1 Zn3 107.2(3) 1_445 .
Zn2 O1 Zn3 107.2(3) 1_455 .
Zn2 O1 Zn3 107.2(3) . .
Zn3 O2 Ga1 118.4 . 1_655
Zn3 O2 Zn3 118.41(12) . 1_655
Ga1 O2 Zn3 0 1_655 1_655
Zn3 O2 Ga1 118.4 . 1_665
Ga1 O2 Ga1 118.41(12) 1_655 1_665
Zn3 O2 Ga1 118.41(12) 1_655 1_665
Zn3 O2 Zn3 118.41(12) . 1_665
Ga1 O2 Zn3 118.4 1_655 1_665
Zn3 O2 Zn3 118.41(12) 1_655 1_665
Ga1 O2 Zn3 0 1_665 1_665
Zn3 O2 Zn3 97.3(3) . 25
Ga1 O2 Zn3 97.3 1_655 25
Zn3 O2 Zn3 97.3(3) 1_655 25
Ga1 O2 Zn3 97.3 1_665 25
Zn3 O2 Zn3 97.3(3) 1_665 25
Zn2 O3 Zn1 119.08(19) . 1_655
Zn2 O3 Sn1 119.08(19) . 1_655
Zn1 O3 Sn1 0 1_655 1_655
Zn2 O3 Sn1 119.08(19) . .
Zn1 O3 Sn1 98.4 1_655 .
Sn1 O3 Sn1 98.4(2) 1_655 .
Zn2 O3 Zn1 119.08(19) . 1_665
Zn1 O3 Zn1 98.4(2) 1_655 1_665
Sn1 O3 Zn1 98.4(2) 1_655 1_665
Sn1 O3 Zn1 98.4 . 1_665
Zn2 O3 Sn1 119.08(19) . 1_665
Zn1 O3 Sn1 98.4 1_655 1_665
Sn1 O3 Sn1 98.4(2) 1_655 1_665
Sn1 O3 Sn1 98.4(2) . 1_665
Zn1 O3 Sn1 0 1_665 1_665

loop_
_geom_bond_atom_site_label_1
_geom_bond_atom_site_label_2
_geom_bond_distance
_geom_bond_site_symmetry_2
Sn1 O3 2.139(4) 19
Sn1 O3 2.139(4) 19_665
Sn1 O3 2.139(4) 1_445
Sn1 O3 2.140(4) 19_655
Sn1 O3 2.140(4) 1_455
Sn1 O3 2.140(4) .
Sn1 Sn1 3.2387(7) 1_445
Sn1 Sn1 3.2387(7) 1_665
Sn1 Sn1 3.2387(7) 1_545
Sn1 Sn1 3.2387(7) 1_655
Sn1 Sn1 3.2387(7) 1_565
Sn1 Sn1 3.2387(7) 1_455
Zn2 O3 1.934(8) .
Zn2 O1 1.958(3) 1_655
Zn2 O1 1.958(3) 1_665
Zn2 O1 1.958(3) .
Zn3 O2 1.8851(13) 1_445
Zn3 O2 1.8852(13) 1_455
Zn3 O2 1.8852(13) .
Zn3 O1 2.076(9) .
Zn3 O2 2.426(10) 25
O1 Zn2 1.958(3) 1_445
O1 Zn2 1.958(3) 1_455
O2 Ga1 1.8852(13) 1_655
O2 Zn3 1.8852(13) 1_655
O2 Ga1 1.8852(13) 1_665
O2 Zn3 1.8852(13) 1_665
O2 Zn3 2.426(10) 25
O3 Zn1 2.140(4) 1_655
O3 Sn1 2.140(4) 1_655
O3 Zn1 2.140(4) 1_665
O3 Sn1 2.140(4) 1_665
